data_2234503
loop_
_publ_author_name
'Wei, Zhen'
'Guo, Jinlong'
'Zheng, Xujun'
'Chen, Shunwei'
'Wan, Qun'

_publ_section_title
;
 3',6'-Bis(diethylamino)-2-[(<i>E</i>)-2-(4-hydroxy-3-methoxybenzylideneamino)ethyl]spiro[isoindoline-1,9'-xanthen]-3-one
 ethanol monosolvate
;
_journal_coeditor_code BG2444
_journal_issue 5
_journal_name_full 'Acta Crystallographica Section E'
_journal_page_first o1479
_journal_paper_doi 10.1107/S1600536812016741
_journal_volume 68
_journal_year 2012
_chemical_formula_iupac 'C38 H42 N4 O4, C2 H6 O'
_chemical_formula_moiety 'C38 H42 N4 O4, C2 H6 O'
_chemical_formula_sum 'C40 H48 N4 O5'
_chemical_formula_weight 664.82
_chemical_name_systematic
;
3',6'-Bis(diethylamino)-2-[(<i>E</i>)-2-(4-hydroxy-3-
methoxybenzylideneamino)ethyl]spiro[isoindoline-1,9'-xanthen]-3-one
ethanol monosolvate
;
_space_group_IT_number 14
_symmetry_cell_setting monoclinic
_symmetry_space_group_name_Hall '-P 2yn'
_symmetry_space_group_name_H-M 'P 1 21/n 1'
_atom_sites_solution_hydrogens geom
_atom_sites_solution_primary direct
_atom_sites_solution_secondary difmap
_audit_creation_method SHELXL-97
_cell_angle_alpha 90.00
_cell_angle_beta 96.445(4)
_cell_angle_gamma 90.00
_cell_formula_units_Z 4
_cell_length_a 16.674(4)
_cell_length_b 12.197(3)
_cell_length_c 17.936(4)
_cell_measurement_reflns_used 10662
_cell_measurement_temperature 113(2)
_cell_measurement_theta_max 27.9
_cell_measurement_theta_min 1.7
_cell_volume 3624.6(15)
_computing_cell_refinement 'CrystalClear (Rigaku, 2008)'
_computing_data_collection 'CrystalClear (Rigaku, 2008)'
_computing_data_reduction 'CrystalClear (Rigaku, 2008)'
_computing_molecular_graphics 'SHELXTL (Sheldrick, 2008)'
_computing_publication_material 'CrystalStructure (Rigaku, 2008)'
_computing_structure_refinement 'SHELXL97 (Sheldrick, 2008)'
_computing_structure_solution 'SHELXS97 (Sheldrick, 2008)'
_diffrn_ambient_temperature 113(2)
_diffrn_detector_area_resol_mean 28.5714
_diffrn_measured_fraction_theta_full 0.999
_diffrn_measured_fraction_theta_max 0.999
_diffrn_measurement_device_type 'Rigaku Saturn724+'
_diffrn_measurement_method 'profile data from \w-scans'
_diffrn_radiation_monochromator graphite
_diffrn_radiation_source 'fine-focus sealed tube'
_diffrn_radiation_type MoK\a
_diffrn_radiation_wavelength 0.71073
_diffrn_reflns_av_R_equivalents 0.0426
_diffrn_reflns_av_sigmaI/netI 0.0356
_diffrn_reflns_limit_h_max 20
_diffrn_reflns_limit_h_min -21
_diffrn_reflns_limit_k_max 15
_diffrn_reflns_limit_k_min -16
_diffrn_reflns_limit_l_max 22
_diffrn_reflns_limit_l_min -23
_diffrn_reflns_number 45486
_diffrn_reflns_theta_full 27.81
_diffrn_reflns_theta_max 27.81
_diffrn_reflns_theta_min 1.58
_diffrn_standards_decay_% 0
_diffrn_standards_interval_count 0
_diffrn_standards_interval_time 0
_diffrn_standards_number 0
_exptl_absorpt_coefficient_mu 0.081
_exptl_absorpt_correction_T_max 0.9920
_exptl_absorpt_correction_T_min 0.9840
_exptl_absorpt_correction_type multi-scan
_exptl_absorpt_process_details '(CrystalClear; Rigaku, 2008)'
_exptl_crystal_colour colourless
_exptl_crystal_density_diffrn 1.218
_exptl_crystal_density_method 'not measured'
_exptl_crystal_description Prism
_exptl_crystal_F_000 1424
_exptl_crystal_size_max 0.20
_exptl_crystal_size_mid 0.12
_exptl_crystal_size_min 0.10
_refine_diff_density_max 0.318
_refine_diff_density_min -0.210
_refine_ls_extinction_method none
_refine_ls_goodness_of_fit_ref 1.102
_refine_ls_hydrogen_treatment constr
_refine_ls_matrix_type full
_refine_ls_number_parameters 450
_refine_ls_number_reflns 8576
_refine_ls_number_restraints 0
_refine_ls_restrained_S_all 1.102
_refine_ls_R_factor_all 0.0606
_refine_ls_R_factor_gt 0.0491
_refine_ls_shift/su_max 0.000
_refine_ls_shift/su_mean 0.000
_refine_ls_structure_factor_coef Fsqd
_refine_ls_weighting_details 'calc w=1/[\s^2^(Fo^2^)+(0.0532P)^2^+0.5173P] where P=(Fo^2^+2Fc^2^)/3'
_refine_ls_weighting_scheme calc
_refine_ls_wR_factor_gt 0.1122
_refine_ls_wR_factor_ref 0.1188
_reflns_number_gt 7385
_reflns_number_total 8576
_reflns_threshold_expression I>2\s(I)
_cod_data_source_file bg2444.cif
_cod_data_source_block I
_cod_original_cell_volume 3624.5(15)
_cod_original_sg_symbol_Hall ' -P 2yn'
_cod_original_sg_symbol_H-M ' P 21/n'
_cod_database_code 2234503
_cod_database_fobs_code 2234503

loop_
_symmetry_equiv_pos_as_xyz
'x, y, z'
'-x+1/2, y+1/2, -z+1/2'
'-x, -y, -z'
'x-1/2, -y-1/2, z-1/2'

loop_
_atom_site_type_symbol
_atom_site_label
_atom_site_fract_x
_atom_site_fract_y
_atom_site_fract_z
_atom_site_U_iso_or_equiv
_atom_site_adp_type
_atom_site_calc_flag
_atom_site_refinement_flags
_atom_site_occupancy
_atom_site_symmetry_multiplicity
O O1 0.70816(5) 0.41422(7) 0.34461(6) 0.0243(2) Uani d . 1 1
O O2 0.45673(6) 0.76065(8) 0.19829(5) 0.0257(2) Uani d . 1 1
O O3 0.72460(6) 0.76249(8) -0.25561(5) 0.0281(2) Uani d . 1 1
H H3 0.7427 0.7031 -0.2705 0.042 Uiso calc R 1 1
O O4 0.70162(6) 0.56284(8) -0.19741(5) 0.0284(2) Uani d . 1 1
N N1 0.91108(7) 0.68357(10) 0.39924(7) 0.0279(3) Uani d . 1 1
N N2 0.53054(7) 0.10821(9) 0.31672(7) 0.0238(3) Uani d . 1 1
N N3 0.54525(6) 0.62774(9) 0.24766(6) 0.0171(2) Uani d . 1 1
N N4 0.66575(7) 0.64858(11) 0.08517(7) 0.0296(3) Uani d . 1 1
C C1 0.72358(8) 0.52500(10) 0.35283(7) 0.0185(3) Uani d . 1 1
C C2 0.80483(8) 0.55002(11) 0.37132(7) 0.0210(3) Uani d . 1 1
H H2 0.8432 0.4923 0.3787 0.025 Uiso calc R 1 1
C C3 0.83095(8) 0.65951(11) 0.37922(7) 0.0217(3) Uani d . 1 1
C C4 0.77103(8) 0.74200(11) 0.36664(8) 0.0239(3) Uani d . 1 1
H H4A 0.7862 0.8171 0.3700 0.029 Uiso calc R 1 1
C C5 0.69080(8) 0.71404(11) 0.34955(7) 0.0215(3) Uani d . 1 1
H H5 0.6519 0.7711 0.3423 0.026 Uiso calc R 1 1
C C6 0.66416(7) 0.60495(10) 0.34241(7) 0.0171(3) Uani d . 1 1
C C7 0.57572(7) 0.57688(10) 0.32152(7) 0.0168(3) Uani d . 1 1
C C8 0.56436(7) 0.45356(10) 0.31992(7) 0.0172(3) Uani d . 1 1
C C9 0.48720(8) 0.40554(11) 0.30829(7) 0.0197(3) Uani d . 1 1
H H9 0.4414 0.4522 0.3007 0.024 Uiso calc R 1 1
C C10 0.47538(8) 0.29366(11) 0.30742(7) 0.0209(3) Uani d . 1 1
H H10 0.4220 0.2653 0.2997 0.025 Uiso calc R 1 1
C C11 0.54168(8) 0.22038(10) 0.31793(7) 0.0193(3) Uani d . 1 1
C C12 0.61892(8) 0.26706(10) 0.32955(7) 0.0200(3) Uani d . 1 1
H H12 0.6650 0.2209 0.3368 0.024 Uiso calc R 1 1
C C13 0.62862(7) 0.38069(10) 0.33055(7) 0.0181(3) Uani d . 1 1
C C14 0.96754(8) 0.59920(12) 0.42960(8) 0.0268(3) Uani d . 1 1
H H14A 0.9384 0.5463 0.4586 0.032 Uiso calc R 1 1
H H14B 1.0101 0.6340 0.4648 0.032 Uiso calc R 1 1
C C15 1.00743(9) 0.53699(15) 0.37037(9) 0.0380(4) Uani d . 1 1
H H15A 0.9662 0.4977 0.3374 0.057 Uiso calc R 1 1
H H15B 1.0462 0.4843 0.3948 0.057 Uiso calc R 1 1
H H15C 1.0356 0.5888 0.3406 0.057 Uiso calc R 1 1
C C16 0.94234(9) 0.79470(13) 0.39605(9) 0.0361(4) Uani d . 1 1
H H16A 0.9114 0.8341 0.3540 0.043 Uiso calc R 1 1
H H16B 0.9993 0.7913 0.3855 0.043 Uiso calc R 1 1
C C17 0.93788(13) 0.85921(15) 0.46778(11) 0.0575(6) Uani d . 1 1
H H17A 0.8812 0.8693 0.4760 0.086 Uiso calc R 1 1
H H17B 0.9634 0.9310 0.4635 0.086 Uiso calc R 1 1
H H17C 0.9661 0.8190 0.5102 0.086 Uiso calc R 1 1
C C18 0.59972(9) 0.03336(11) 0.32402(8) 0.0277(3) Uani d . 1 1
H H18A 0.6422 0.0644 0.2959 0.033 Uiso calc R 1 1
H H18B 0.5826 -0.0373 0.3002 0.033 Uiso calc R 1 1
C C19 0.63582(10) 0.01127(14) 0.40393(9) 0.0370(4) Uani d . 1 1
H H19A 0.6489 0.0810 0.4296 0.055 Uiso calc R 1 1
H H19B 0.6851 -0.0324 0.4035 0.055 Uiso calc R 1 1
H H19C 0.5968 -0.0291 0.4304 0.055 Uiso calc R 1 1
C C20 0.45004(9) 0.06076(11) 0.31775(8) 0.0270(3) Uani d . 1 1
H H20A 0.4513 -0.0164 0.3007 0.032 Uiso calc R 1 1
H H20B 0.4117 0.1010 0.2815 0.032 Uiso calc R 1 1
C C21 0.41881(10) 0.06364(13) 0.39453(9) 0.0366(4) Uani d . 1 1
H H21A 0.4540 0.0192 0.4300 0.055 Uiso calc R 1 1
H H21B 0.3638 0.0340 0.3904 0.055 Uiso calc R 1 1
H H21C 0.4185 0.1395 0.4125 0.055 Uiso calc R 1 1
C C22 0.52088(7) 0.63452(10) 0.37207(7) 0.0169(3) Uani d . 1 1
C C23 0.51696(8) 0.62006(11) 0.44828(7) 0.0216(3) Uani d . 1 1
H H23 0.5518 0.5701 0.4767 0.026 Uiso calc R 1 1
C C24 0.46017(9) 0.68132(12) 0.48185(8) 0.0261(3) Uani d . 1 1
H H24 0.4563 0.6729 0.5340 0.031 Uiso calc R 1 1
C C25 0.40883(8) 0.75484(12) 0.44026(8) 0.0263(3) Uani d . 1 1
H H25 0.3702 0.7950 0.4643 0.032 Uiso calc R 1 1
C C26 0.41351(8) 0.76991(11) 0.36424(8) 0.0228(3) Uani d . 1 1
H H26 0.3791 0.8204 0.3358 0.027 Uiso calc R 1 1
C C27 0.47024(7) 0.70856(10) 0.33102(7) 0.0181(3) Uani d . 1 1
C C28 0.48748(7) 0.70542(10) 0.25194(7) 0.0188(3) Uani d . 1 1
C C29 0.57599(8) 0.59905(11) 0.17751(7) 0.0216(3) Uani d . 1 1
H H29A 0.5332 0.6123 0.1356 0.026 Uiso calc R 1 1
H H29B 0.5889 0.5198 0.1781 0.026 Uiso calc R 1 1
C C30 0.65106(9) 0.66352(14) 0.16326(8) 0.0326(4) Uani d . 1 1
H H30A 0.6431 0.7423 0.1735 0.039 Uiso calc R 1 1
H H30B 0.6982 0.6372 0.1971 0.039 Uiso calc R 1 1
C C31 0.67072(8) 0.73611(13) 0.04736(8) 0.0269(3) Uani d . 1 1
H H31 0.6655 0.8039 0.0724 0.032 Uiso calc R 1 1
C C32 0.68390(8) 0.73984(12) -0.03207(8) 0.0237(3) Uani d . 1 1
C C33 0.69533(9) 0.84087(12) -0.06541(8) 0.0266(3) Uani d . 1 1
H H33 0.6938 0.9060 -0.0366 0.032 Uiso calc R 1 1
C C34 0.70888(8) 0.84776(12) -0.14018(8) 0.0255(3) Uani d . 1 1
H H34 0.7161 0.9172 -0.1624 0.031 Uiso calc R 1 1
C C35 0.71177(8) 0.75289(12) -0.18223(8) 0.0228(3) Uani d . 1 1
C C36 0.69883(8) 0.65032(11) -0.14962(8) 0.0222(3) Uani d . 1 1
C C37 0.68563(8) 0.64348(12) -0.07481(8) 0.0234(3) Uani d . 1 1
H H37 0.6778 0.5741 -0.0526 0.028 Uiso calc R 1 1
C C38 0.67573(10) 0.45925(12) -0.17106(9) 0.0336(4) Uani d . 1 1
H H38A 0.7124 0.4361 -0.1274 0.050 Uiso calc R 1 1
H H38B 0.6761 0.4045 -0.2110 0.050 Uiso calc R 1 1
H H38C 0.6209 0.4663 -0.1568 0.050 Uiso calc R 1 1
O O5 0.31286(6) 0.87055(9) 0.16462(5) 0.0278(2) Uani d . 1 1
H H5A 0.3581 0.8447 0.1812 0.042 Uiso calc R 1 1
C C39 0.29463(9) 0.84136(13) 0.08727(8) 0.0290(3) Uani d . 1 1
H H39A 0.3038 0.7619 0.0808 0.035 Uiso calc R 1 1
H H39B 0.3306 0.8819 0.0566 0.035 Uiso calc R 1 1
C C40 0.20807(9) 0.86893(15) 0.06150(9) 0.0371(4) Uani d . 1 1
H H40A 0.1727 0.8273 0.0912 0.056 Uiso calc R 1 1
H H40B 0.1959 0.8499 0.0084 0.056 Uiso calc R 1 1
H H40C 0.1993 0.9476 0.0682 0.056 Uiso calc R 1 1

loop_
_atom_site_aniso_label
_atom_site_aniso_U_11
_atom_site_aniso_U_22
_atom_site_aniso_U_33
_atom_site_aniso_U_12
_atom_site_aniso_U_13
_atom_site_aniso_U_23
O1 0.0147(5) 0.0144(5) 0.0434(6) -0.0003(4) 0.0010(4) 0.0004(4)
O2 0.0234(5) 0.0265(5) 0.0263(5) 0.0051(4) -0.0012(4) 0.0095(4)
O3 0.0307(6) 0.0294(6) 0.0247(5) 0.0006(4) 0.0055(4) 0.0024(4)
O4 0.0348(6) 0.0240(5) 0.0277(5) -0.0042(4) 0.0088(4) -0.0042(4)
N1 0.0187(6) 0.0229(6) 0.0401(7) -0.0045(5) -0.0060(5) 0.0068(5)
N2 0.0228(6) 0.0165(6) 0.0320(7) -0.0016(5) 0.0029(5) -0.0009(5)
N3 0.0175(5) 0.0176(5) 0.0158(5) 0.0012(4) 0.0009(4) 0.0010(4)
N4 0.0242(6) 0.0417(8) 0.0238(6) -0.0021(5) 0.0067(5) -0.0018(5)
C1 0.0188(6) 0.0152(6) 0.0214(7) -0.0003(5) 0.0021(5) 0.0024(5)
C2 0.0175(6) 0.0188(6) 0.0263(7) 0.0017(5) 0.0005(5) 0.0029(5)
C3 0.0192(7) 0.0223(7) 0.0226(7) -0.0023(5) -0.0018(5) 0.0033(5)
C4 0.0241(7) 0.0163(6) 0.0297(8) -0.0033(5) -0.0039(6) 0.0017(5)
C5 0.0212(7) 0.0174(6) 0.0249(7) 0.0023(5) -0.0019(5) 0.0010(5)
C6 0.0165(6) 0.0177(6) 0.0168(6) 0.0002(5) 0.0008(5) 0.0010(5)
C7 0.0162(6) 0.0176(6) 0.0162(6) 0.0015(5) -0.0005(5) 0.0023(5)
C8 0.0182(6) 0.0173(6) 0.0160(6) 0.0001(5) 0.0016(5) 0.0009(5)
C9 0.0171(6) 0.0202(6) 0.0213(7) 0.0019(5) -0.0004(5) 0.0017(5)
C10 0.0174(6) 0.0211(7) 0.0235(7) -0.0029(5) -0.0003(5) 0.0000(5)
C11 0.0236(7) 0.0160(6) 0.0186(7) -0.0016(5) 0.0033(5) -0.0001(5)
C12 0.0173(6) 0.0167(6) 0.0264(7) 0.0025(5) 0.0037(5) 0.0004(5)
C13 0.0151(6) 0.0187(6) 0.0205(7) -0.0008(5) 0.0019(5) 0.0004(5)
C14 0.0183(7) 0.0326(8) 0.0282(8) -0.0019(6) -0.0029(6) 0.0057(6)
C15 0.0228(8) 0.0558(11) 0.0354(9) 0.0019(7) 0.0030(7) 0.0001(8)
C16 0.0276(8) 0.0291(8) 0.0482(10) -0.0131(6) -0.0102(7) 0.0110(7)
C17 0.0718(14) 0.0336(10) 0.0585(12) -0.0136(9) -0.0296(10) -0.0004(9)
C18 0.0293(8) 0.0163(7) 0.0375(8) 0.0002(6) 0.0038(6) -0.0029(6)
C19 0.0392(9) 0.0311(8) 0.0402(9) 0.0072(7) 0.0026(7) -0.0003(7)
C20 0.0267(7) 0.0185(7) 0.0357(8) -0.0064(6) 0.0037(6) -0.0004(6)
C21 0.0364(9) 0.0316(9) 0.0440(10) -0.0022(7) 0.0142(7) 0.0034(7)
C22 0.0150(6) 0.0153(6) 0.0202(7) -0.0015(5) 0.0009(5) -0.0009(5)
C23 0.0220(7) 0.0223(7) 0.0201(7) -0.0021(5) 0.0005(5) 0.0007(5)
C24 0.0282(8) 0.0307(8) 0.0202(7) -0.0042(6) 0.0068(6) -0.0033(6)
C25 0.0225(7) 0.0252(7) 0.0324(8) 0.0001(6) 0.0084(6) -0.0069(6)
C26 0.0172(6) 0.0189(7) 0.0323(8) 0.0001(5) 0.0026(6) -0.0005(5)
C27 0.0153(6) 0.0168(6) 0.0220(7) -0.0020(5) 0.0014(5) 0.0004(5)
C28 0.0143(6) 0.0169(6) 0.0244(7) -0.0020(5) -0.0004(5) 0.0021(5)
C29 0.0249(7) 0.0219(7) 0.0181(7) 0.0006(5) 0.0029(5) -0.0012(5)
C30 0.0277(8) 0.0497(10) 0.0211(7) -0.0089(7) 0.0060(6) -0.0027(7)
C31 0.0218(7) 0.0338(8) 0.0254(8) -0.0055(6) 0.0041(6) -0.0063(6)
C32 0.0187(7) 0.0281(7) 0.0243(7) -0.0015(5) 0.0025(5) -0.0015(6)
C33 0.0268(7) 0.0245(7) 0.0290(8) 0.0002(6) 0.0049(6) -0.0054(6)
C34 0.0242(7) 0.0219(7) 0.0304(8) 0.0005(6) 0.0031(6) 0.0023(6)
C35 0.0159(6) 0.0293(7) 0.0230(7) 0.0008(5) 0.0013(5) -0.0013(6)
C36 0.0177(6) 0.0246(7) 0.0243(7) -0.0006(5) 0.0023(5) -0.0034(5)
C37 0.0201(7) 0.0235(7) 0.0269(8) -0.0023(5) 0.0037(6) 0.0010(5)
C38 0.0377(9) 0.0229(7) 0.0413(9) -0.0045(6) 0.0099(7) -0.0035(6)
O5 0.0232(5) 0.0368(6) 0.0229(5) 0.0051(4) -0.0004(4) 0.0013(4)
C39 0.0315(8) 0.0323(8) 0.0229(7) 0.0023(6) 0.0019(6) 0.0018(6)
C40 0.0296(8) 0.0501(10) 0.0300(8) -0.0048(7) -0.0039(7) 0.0052(7)

loop_
_atom_type_symbol
_atom_type_description
_atom_type_scat_dispersion_real
_atom_type_scat_dispersion_imag
_atom_type_scat_source
C C 0.0033 0.0016 'International Tables Vol C Tables 4.2.6.8 and 6.1.1.4'
H H 0.0000 0.0000 'International Tables Vol C Tables 4.2.6.8 and 6.1.1.4'
N N 0.0061 0.0033 'International Tables Vol C Tables 4.2.6.8 and 6.1.1.4'
O O 0.0106 0.0060 'International Tables Vol C Tables 4.2.6.8 and 6.1.1.4'

loop_
_geom_angle_atom_site_label_1
_geom_angle_atom_site_label_2
_geom_angle_atom_site_label_3
_geom_angle
C1 O1 C13 118.17(10)
C35 O3 H3 109.5
C36 O4 C38 116.56(11)
C3 N1 C16 122.01(12)
C3 N1 C14 120.95(12)
C16 N1 C14 116.92(11)
C11 N2 C20 120.91(11)
C11 N2 C18 120.85(11)
C20 N2 C18 117.79(11)
C28 N3 C29 122.51(11)
C28 N3 C7 114.25(10)
C29 N3 C7 123.22(10)
C31 N4 C30 115.75(13)
O1 C1 C6 123.49(11)
O1 C1 C2 113.88(11)
C6 C1 C2 122.62(12)
C1 C2 C3 120.94(12)
C1 C2 H2 119.5
C3 C2 H2 119.5
N1 C3 C2 120.63(12)
N1 C3 C4 122.44(12)
C2 C3 C4 116.92(12)
C5 C4 C3 120.51(12)
C5 C4 H4A 119.7
C3 C4 H4A 119.7
C4 C5 C6 122.88(12)
C4 C5 H5 118.6
C6 C5 H5 118.6
C1 C6 C5 116.09(12)
C1 C6 C7 122.24(11)
C5 C6 C7 121.63(11)
N3 C7 C8 111.39(10)
N3 C7 C6 110.37(10)
C8 C7 C6 110.12(10)
N3 C7 C22 99.66(10)
C8 C7 C22 112.68(10)
C6 C7 C22 112.25(10)
C13 C8 C9 115.62(12)
C13 C8 C7 122.65(11)
C9 C8 C7 121.73(11)
C10 C9 C8 122.73(12)
C10 C9 H9 118.6
C8 C9 H9 118.6
C9 C10 C11 120.95(12)
C9 C10 H10 119.5
C11 C10 H10 119.5
N2 C11 C12 121.63(12)
N2 C11 C10 121.41(12)
C12 C11 C10 116.95(12)
C13 C12 C11 120.57(12)
C13 C12 H12 119.7
C11 C12 H12 119.7
O1 C13 C8 123.02(11)
O1 C13 C12 113.79(11)
C8 C13 C12 123.18(12)
N1 C14 C15 113.99(12)
N1 C14 H14A 108.8
C15 C14 H14A 108.8
N1 C14 H14B 108.8
C15 C14 H14B 108.8
H14A C14 H14B 107.6
C14 C15 H15A 109.5
C14 C15 H15B 109.5
H15A C15 H15B 109.5
C14 C15 H15C 109.5
H15A C15 H15C 109.5
H15B C15 H15C 109.5
N1 C16 C17 113.44(14)
N1 C16 H16A 108.9
C17 C16 H16A 108.9
N1 C16 H16B 108.9
C17 C16 H16B 108.9
H16A C16 H16B 107.7
C16 C17 H17A 109.5
C16 C17 H17B 109.5
H17A C17 H17B 109.5
C16 C17 H17C 109.5
H17A C17 H17C 109.5
H17B C17 H17C 109.5
N2 C18 C19 114.87(12)
N2 C18 H18A 108.6
C19 C18 H18A 108.6
N2 C18 H18B 108.6
C19 C18 H18B 108.6
H18A C18 H18B 107.5
C18 C19 H19A 109.5
C18 C19 H19B 109.5
H19A C19 H19B 109.5
C18 C19 H19C 109.5
H19A C19 H19C 109.5
H19B C19 H19C 109.5
N2 C20 C21 114.11(12)
N2 C20 H20A 108.7
C21 C20 H20A 108.7
N2 C20 H20B 108.7
C21 C20 H20B 108.7
H20A C20 H20B 107.6
C20 C21 H21A 109.5
C20 C21 H21B 109.5
H21A C21 H21B 109.5
C20 C21 H21C 109.5
H21A C21 H21C 109.5
H21B C21 H21C 109.5
C23 C22 C27 120.78(12)
C23 C22 C7 128.55(11)
C27 C22 C7 110.66(11)
C22 C23 C24 117.82(13)
C22 C23 H23 121.1
C24 C23 H23 121.1
C23 C24 C25 121.23(13)
C23 C24 H24 119.4
C25 C24 H24 119.4
C26 C25 C24 120.78(13)
C26 C25 H25 119.6
C24 C25 H25 119.6
C25 C26 C27 117.76(12)
C25 C26 H26 121.1
C27 C26 H26 121.1
C22 C27 C26 121.63(12)
C22 C27 C28 108.63(11)
C26 C27 C28 129.73(12)
O2 C28 N3 124.74(12)
O2 C28 C27 128.57(12)
N3 C28 C27 106.70(11)
N3 C29 C30 113.39(11)
N3 C29 H29A 108.9
C30 C29 H29A 108.9
N3 C29 H29B 108.9
C30 C29 H29B 108.9
H29A C29 H29B 107.7
N4 C30 C29 109.02(12)
N4 C30 H30A 109.9
C29 C30 H30A 109.9
N4 C30 H30B 109.9
C29 C30 H30B 109.9
H30A C30 H30B 108.3
N4 C31 C32 124.72(14)
N4 C31 H31 117.6
C32 C31 H31 117.6
C33 C32 C37 119.59(13)
C33 C32 C31 119.17(13)
C37 C32 C31 121.24(13)
C34 C33 C32 120.92(13)
C34 C33 H33 119.5
C32 C33 H33 119.5
C35 C34 C33 119.69(13)
C35 C34 H34 120.2
C33 C34 H34 120.2
O3 C35 C34 118.25(13)
O3 C35 C36 121.73(12)
C34 C35 C36 119.98(13)
O4 C36 C37 125.29(13)
O4 C36 C35 114.45(12)
C37 C36 C35 120.26(12)
C36 C37 C32 119.53(13)
C36 C37 H37 120.2
C32 C37 H37 120.2
O4 C38 H38A 109.5
O4 C38 H38B 109.5
H38A C38 H38B 109.5
O4 C38 H38C 109.5
H38A C38 H38C 109.5
H38B C38 H38C 109.5
C39 O5 H5A 109.5
O5 C39 C40 109.53(12)
O5 C39 H39A 109.8
C40 C39 H39A 109.8
O5 C39 H39B 109.8
C40 C39 H39B 109.8
H39A C39 H39B 108.2
C39 C40 H40A 109.5
C39 C40 H40B 109.5
H40A C40 H40B 109.5
C39 C40 H40C 109.5
H40A C40 H40C 109.5
H40B C40 H40C 109.5

loop_
_geom_bond_atom_site_label_1
_geom_bond_atom_site_label_2
_geom_bond_distance
O1 C1 1.3802(15)
O1 C13 1.3836(15)
O2 C28 1.2376(15)
O3 C35 1.3619(17)
O3 H3 0.8400
O4 C36 1.3726(16)
O4 C38 1.4324(17)
N1 C3 1.3756(17)
N1 C16 1.4556(18)
N1 C14 1.4583(18)
N2 C11 1.3805(17)
N2 C20 1.4636(18)
N2 C18 1.4653(18)
N3 C28 1.3593(16)
N3 C29 1.4537(16)
N3 C7 1.4989(16)
N4 C31 1.2724(19)
N4 C30 1.4603(18)
C1 C6 1.3877(18)
C1 C2 1.3919(18)
C2 C3 1.4068(18)
C2 H2 0.9500
C3 C4 1.4180(19)
C4 C5 1.3812(19)
C4 H4A 0.9500
C5 C6 1.4041(18)
C5 H5 0.9500
C6 C7 1.5193(17)
C7 C8 1.5159(18)
C7 C22 1.5292(17)
C8 C13 1.3887(18)
C8 C9 1.4077(18)
C9 C10 1.3786(18)
C9 H9 0.9500
C10 C11 1.4176(19)
C10 H10 0.9500
C11 C12 1.4021(18)
C12 C13 1.3952(18)
C12 H12 0.9500
C14 C15 1.518(2)
C14 H14A 0.9900
C14 H14B 0.9900
C15 H15A 0.9800
C15 H15B 0.9800
C15 H15C 0.9800
C16 C17 1.517(3)
C16 H16A 0.9900
C16 H16B 0.9900
C17 H17A 0.9800
C17 H17B 0.9800
C17 H17C 0.9800
C18 C19 1.515(2)
C18 H18A 0.9900
C18 H18B 0.9900
C19 H19A 0.9800
C19 H19B 0.9800
C19 H19C 0.9800
C20 C21 1.527(2)
C20 H20A 0.9900
C20 H20B 0.9900
C21 H21A 0.9800
C21 H21B 0.9800
C21 H21C 0.9800
C22 C23 1.3871(18)
C22 C27 1.3895(18)
C23 C24 1.3949(19)
C23 H23 0.9500
C24 C25 1.396(2)
C24 H24 0.9500
C25 C26 1.387(2)
C25 H25 0.9500
C26 C27 1.3916(18)
C26 H26 0.9500
C27 C28 1.4790(18)
C29 C30 1.524(2)
C29 H29A 0.9900
C29 H29B 0.9900
C30 H30A 0.9900
C30 H30B 0.9900
C31 C32 1.466(2)
C31 H31 0.9500
C32 C33 1.392(2)
C32 C37 1.4052(19)
C33 C34 1.387(2)
C33 H33 0.9500
C34 C35 1.3851(19)
C34 H34 0.9500
C35 C36 1.4078(19)
C36 C37 1.3865(19)
C37 H37 0.9500
C38 H38A 0.9800
C38 H38B 0.9800
C38 H38C 0.9800
O5 C39 1.4317(17)
O5 H5A 0.8400
C39 C40 1.503(2)
C39 H39A 0.9900
C39 H39B 0.9900
C40 H40A 0.9800
C40 H40B 0.9800
C40 H40C 0.9800

loop_
_geom_hbond_atom_site_label_D
_geom_hbond_atom_site_label_H
_geom_hbond_atom_site_label_A
_geom_hbond_site_symmetry_A
_geom_hbond_distance_DH
_geom_hbond_distance_HA
_geom_hbond_distance_DA
_geom_hbond_angle_DHA
O3 H3 O5 4_675 0.84 1.96 2.7052(15) 147.6
O5 H5A O2 . 0.84 1.93 2.7552(14) 165.7

loop_
_geom_torsion_atom_site_label_1
_geom_torsion_atom_site_label_2
_geom_torsion_atom_site_label_3
_geom_torsion_atom_site_label_4
_geom_torsion
C13 O1 C1 C6 -4.83(18)
C13 O1 C1 C2 176.30(11)
O1 C1 C2 C3 177.85(11)
C6 C1 C2 C3 -1.0(2)
C16 N1 C3 C2 169.76(13)
C14 N1 C3 C2 -14.5(2)
C16 N1 C3 C4 -11.1(2)
C14 N1 C3 C4 164.66(13)
C1 C2 C3 N1 178.44(12)
C1 C2 C3 C4 -0.7(2)
N1 C3 C4 C5 -177.39(13)
C2 C3 C4 C5 1.8(2)
C3 C4 C5 C6 -1.1(2)
O1 C1 C6 C5 -177.09(12)
C2 C1 C6 C5 1.68(19)
O1 C1 C6 C7 0.63(19)
C2 C1 C6 C7 179.41(12)
C4 C5 C6 C1 -0.6(2)
C4 C5 C6 C7 -178.35(12)
C28 N3 C7 C8 122.41(12)
C29 N3 C7 C8 -59.14(15)
C28 N3 C7 C6 -114.94(12)
C29 N3 C7 C6 63.51(15)
C28 N3 C7 C22 3.28(13)
C29 N3 C7 C22 -178.27(11)
C1 C6 C7 N3 -119.49(13)
C5 C6 C7 N3 58.12(15)
C1 C6 C7 C8 3.90(16)
C5 C6 C7 C8 -178.50(11)
C1 C6 C7 C22 130.32(13)
C5 C6 C7 C22 -52.08(16)
N3 C7 C8 C13 118.10(13)
C6 C7 C8 C13 -4.69(16)
C22 C7 C8 C13 -130.87(12)
N3 C7 C8 C9 -62.64(15)
C6 C7 C8 C9 174.57(11)
C22 C7 C8 C9 48.40(16)
C13 C8 C9 C10 0.04(19)
C7 C8 C9 C10 -179.27(12)
C8 C9 C10 C11 -0.4(2)
C20 N2 C11 C12 169.20(12)
C18 N2 C11 C12 -3.0(2)
C20 N2 C11 C10 -10.84(19)
C18 N2 C11 C10 177.01(12)
C9 C10 C11 N2 -179.60(12)
C9 C10 C11 C12 0.36(19)
N2 C11 C12 C13 -179.99(12)
C10 C11 C12 C13 0.04(19)
C1 O1 C13 C8 3.99(18)
C1 O1 C13 C12 -174.79(11)
C9 C8 C13 O1 -178.28(12)
C7 C8 C13 O1 1.02(19)
C9 C8 C13 C12 0.38(19)
C7 C8 C13 C12 179.69(12)
C11 C12 C13 O1 178.35(11)
C11 C12 C13 C8 -0.4(2)
C3 N1 C14 C15 89.30(16)
C16 N1 C14 C15 -94.71(16)
C3 N1 C16 C17 88.72(18)
C14 N1 C16 C17 -87.22(17)
C11 N2 C18 C19 83.16(16)
C20 N2 C18 C19 -89.23(16)
C11 N2 C20 C21 -76.12(16)
C18 N2 C20 C21 96.26(15)
N3 C7 C22 C23 177.55(12)
C8 C7 C22 C23 59.38(17)
C6 C7 C22 C23 -65.64(17)
N3 C7 C22 C27 -1.82(13)
C8 C7 C22 C27 -119.99(12)
C6 C7 C22 C27 114.99(12)
C27 C22 C23 C24 0.62(19)
C7 C22 C23 C24 -178.69(12)
C22 C23 C24 C25 0.0(2)
C23 C24 C25 C26 -0.7(2)
C24 C25 C26 C27 0.7(2)
C23 C22 C27 C26 -0.62(19)
C7 C22 C27 C26 178.81(11)
C23 C22 C27 C28 -179.42(11)
C7 C22 C27 C28 0.01(14)
C25 C26 C27 C22 -0.06(19)
C25 C26 C27 C28 178.47(13)
C29 N3 C28 O2 -1.7(2)
C7 N3 C28 O2 176.80(12)
C29 N3 C28 C27 178.09(11)
C7 N3 C28 C27 -3.45(14)
C22 C27 C28 O2 -178.20(13)
C26 C27 C28 O2 3.1(2)
C22 C27 C28 N3 2.06(14)
C26 C27 C28 N3 -176.62(13)
C28 N3 C29 C30 92.73(15)
C7 N3 C29 C30 -85.59(15)
C31 N4 C30 C29 124.69(14)
N3 C29 C30 N4 -166.68(12)
C30 N4 C31 C32 -178.98(12)
N4 C31 C32 C33 -174.37(14)
N4 C31 C32 C37 5.3(2)
C37 C32 C33 C34 -0.4(2)
C31 C32 C33 C34 179.27(12)
C32 C33 C34 C35 -0.5(2)
C33 C34 C35 O3 179.54(12)
C33 C34 C35 C36 1.7(2)
C38 O4 C36 C37 10.84(19)
C38 O4 C36 C35 -169.93(12)
O3 C35 C36 O4 0.98(18)
C34 C35 C36 O4 178.74(12)
O3 C35 C36 C37 -179.74(12)
C34 C35 C36 C37 -2.0(2)
O4 C36 C37 C32 -179.74(12)
C35 C36 C37 C32 1.1(2)
C33 C32 C37 C36 0.1(2)
C31 C32 C37 C36 -179.54(12)

loop_
_cod_related_entry_id
_cod_related_entry_database
_cod_related_entry_code
1 ChemSpider 30657663
